data_2229689
loop_
_publ_author_name
'Normaya, Erna'
'Farina, Yang'
'Halim, Siti Nadiah Abd'
'Tiekink, Edward R. T.'

_publ_section_title
;
 3-(2-Hydroxyphenyl)-1-{(<i>E</i>)-[1-(pyrazin-2-yl)ethylidene]amino}thiourea
 monohydrate
;
_journal_coeditor_code HG5012
_journal_issue 4
_journal_name_full 'Acta Crystallographica Section E'
_journal_page_first o943
_journal_page_last o944
_journal_paper_doi 10.1107/S1600536811010038
_journal_volume 67
_journal_year 2011
_chemical_formula_iupac 'C13 H13 N5 O S, H2 O'
_chemical_formula_moiety 'C13 H13 N5 O S, H2 O'
_chemical_formula_sum 'C13 H15 N5 O2 S'
_chemical_formula_weight 305.36
_chemical_name_systematic
;
3-(2-Hydroxyphenyl)-1-{(<i>E</i>)-[1-(pyrazin-2-yl)ethylidene]amino}thiourea
monohydrate
;
_space_group_IT_number 2
_symmetry_cell_setting triclinic
_symmetry_space_group_name_Hall '-P 1'
_symmetry_space_group_name_H-M 'P -1'
_atom_sites_solution_hydrogens geom
_atom_sites_solution_primary direct
_atom_sites_solution_secondary difmap
_audit_creation_method SHELXL-97
_cell_angle_alpha 99.6380(10)
_cell_angle_beta 94.1280(10)
_cell_angle_gamma 109.2000(10)
_cell_formula_units_Z 4
_cell_length_a 7.9808(5)
_cell_length_b 11.7557(8)
_cell_length_c 16.4160(11)
_cell_measurement_reflns_used 6288
_cell_measurement_temperature 100(2)
_cell_measurement_theta_max 30.6
_cell_measurement_theta_min 2.5
_cell_volume 1420.54(16)
_computing_cell_refinement 'SAINT (Bruker, 2008)'
_computing_data_collection 'APEX2 (Bruker, 2008)'
_computing_data_reduction 'SAINT (Bruker, 2008)'
_computing_molecular_graphics
;
ORTEP-3 (Farrugia, 1997), DIAMOND (Brandenburg, 2006) and
Qmol (Gans & Shalloway, 2001)
;
_computing_publication_material 'publCIF (Westrip, 2010)'
_computing_structure_refinement 'SHELXL97 (Sheldrick, 2008)'
_computing_structure_solution 'SHELXS97 (Sheldrick, 2008)'
_diffrn_ambient_temperature 100(2)
_diffrn_measured_fraction_theta_full 0.995
_diffrn_measured_fraction_theta_max 0.995
_diffrn_measurement_device_type 'Bruker SMART APEX'
_diffrn_measurement_method \w
_diffrn_radiation_monochromator graphite
_diffrn_radiation_source 'fine-focus sealed tube'
_diffrn_radiation_type MoK\a
_diffrn_radiation_wavelength 0.71073
_diffrn_reflns_av_R_equivalents 0.031
_diffrn_reflns_av_sigmaI/netI 0.034
_diffrn_reflns_limit_h_max 10
_diffrn_reflns_limit_h_min -10
_diffrn_reflns_limit_k_max 15
_diffrn_reflns_limit_k_min -15
_diffrn_reflns_limit_l_max 21
_diffrn_reflns_limit_l_min -21
_diffrn_reflns_number 18244
_diffrn_reflns_theta_full 27.5
_diffrn_reflns_theta_max 27.5
_diffrn_reflns_theta_min 1.3
_diffrn_standards_decay_% 0
_diffrn_standards_interval_count 0
_diffrn_standards_interval_time 0
_diffrn_standards_number 0
_exptl_absorpt_coefficient_mu 0.240
_exptl_absorpt_correction_T_max 0.746
_exptl_absorpt_correction_T_min 0.656
_exptl_absorpt_correction_type multi-scan
_exptl_absorpt_process_details '(SADABS; Sheldrick, 1996)'
_exptl_crystal_colour yellow
_exptl_crystal_density_diffrn 1.428
_exptl_crystal_density_method 'not measured'
_exptl_crystal_description block
_exptl_crystal_F_000 640
_exptl_crystal_size_max 0.18
_exptl_crystal_size_mid 0.14
_exptl_crystal_size_min 0.11
_refine_diff_density_max 0.39
_refine_diff_density_min -0.30
_refine_ls_extinction_method none
_refine_ls_goodness_of_fit_ref 1.04
_refine_ls_hydrogen_treatment mixed
_refine_ls_matrix_type full
_refine_ls_number_parameters 411
_refine_ls_number_reflns 6505
_refine_ls_number_restraints 12
_refine_ls_restrained_S_all 1.03
_refine_ls_R_factor_all 0.046
_refine_ls_R_factor_gt 0.035
_refine_ls_shift/su_max 0.001
_refine_ls_shift/su_mean 0.000
_refine_ls_structure_factor_coef Fsqd
_refine_ls_weighting_details 'calc w=1/[\s^2^(Fo^2^)+(0.0586P)^2^+0.4197P] where P=(Fo^2^+2Fc^2^)/3'
_refine_ls_weighting_scheme calc
_refine_ls_wR_factor_gt 0.100
_refine_ls_wR_factor_ref 0.110
_reflns_number_gt 5267
_reflns_number_total 6505
_reflns_threshold_expression I>2\s(I)
_cod_data_source_file hg5012.cif
_cod_data_source_block I
_cod_database_code 2229689
_cod_database_fobs_code 2229689

loop_
_symmetry_equiv_pos_as_xyz
'x, y, z'
'-x, -y, -z'

loop_
_atom_site_type_symbol
_atom_site_label
_atom_site_fract_x
_atom_site_fract_y
_atom_site_fract_z
_atom_site_U_iso_or_equiv
_atom_site_adp_type
_atom_site_calc_flag
_atom_site_refinement_flags
_atom_site_occupancy
_atom_site_disorder_assembly
_atom_site_disorder_group
S S1 -0.09788(5) 0.17115(3) 0.34884(2) 0.02054(11) Uani d . 1 . .
O O1 0.19179(14) 0.50524(9) 0.62276(6) 0.0191(2) Uani d D 1 . .
H H1O 0.223(2) 0.5485(15) 0.6707(7) 0.029 Uiso d D 1 . .
N N1 0.06763(16) 0.35848(11) 0.48035(7) 0.0160(3) Uani d D 1 . .
H H1N 0.1553(18) 0.4298(10) 0.4942(10) 0.019 Uiso d D 1 . .
N N2 0.17706(16) 0.37485(11) 0.35765(7) 0.0155(3) Uani d D 1 . .
H H2N 0.176(2) 0.3458(15) 0.3051(6) 0.019 Uiso d D 1 . .
N N3 0.30025(16) 0.48289(11) 0.40124(7) 0.0151(2) Uani d . 1 . .
N N4 0.63006(17) 0.80104(11) 0.55376(8) 0.0187(3) Uani d . 1 . .
N N5 0.65300(16) 0.74828(11) 0.38282(8) 0.0173(3) Uani d . 1 . .
C C1 0.04480(19) 0.40506(13) 0.62335(9) 0.0157(3) Uani d . 1 . .
C C2 -0.0340(2) 0.38248(14) 0.69423(9) 0.0193(3) Uani d . 1 . .
H H2 0.0134 0.4390 0.7459 0.023 Uiso calc R 1 . .
C C3 -0.1821(2) 0.27734(14) 0.68991(9) 0.0201(3) Uani d . 1 . .
H H3 -0.2360 0.2619 0.7386 0.024 Uiso calc R 1 . .
C C4 -0.2515(2) 0.19499(14) 0.61453(9) 0.0194(3) Uani d . 1 . .
H H4 -0.3522 0.1228 0.6119 0.023 Uiso calc R 1 . .
C C5 -0.17480(19) 0.21715(13) 0.54249(9) 0.0175(3) Uani d . 1 . .
H H5 -0.2234 0.1606 0.4910 0.021 Uiso calc R 1 . .
C C6 -0.02660(19) 0.32252(13) 0.54647(8) 0.0148(3) Uani d . 1 . .
C C7 0.05216(19) 0.30635(13) 0.39999(9) 0.0153(3) Uani d . 1 . .
C C8 0.42014(19) 0.55019(13) 0.36458(8) 0.0147(3) Uani d . 1 . .
C C9 0.4445(2) 0.52302(14) 0.27451(8) 0.0187(3) Uani d . 1 . .
H H9A 0.4149 0.4342 0.2557 0.028 Uiso calc R 1 . .
H H9B 0.5692 0.5659 0.2680 0.028 Uiso calc R 1 . .
H H9C 0.3653 0.5512 0.2410 0.028 Uiso calc R 1 . .
C C10 0.53888(18) 0.66744(13) 0.41919(9) 0.0146(3) Uani d . 1 . .
C C11 0.52873(19) 0.69459(13) 0.50503(9) 0.0167(3) Uani d . 1 . .
H H11 0.4468 0.6349 0.5290 0.020 Uiso calc R 1 . .
C C12 0.7435(2) 0.88265(14) 0.51665(9) 0.0201(3) Uani d . 1 . .
H H12 0.8179 0.9601 0.5491 0.024 Uiso calc R 1 . .
C C13 0.7538(2) 0.85604(14) 0.43227(10) 0.0210(3) Uani d . 1 . .
H H13 0.8353 0.9162 0.4084 0.025 Uiso calc R 1 . .
S S2 1.07562(5) 1.30651(3) 0.14135(2) 0.01929(10) Uani d . 1 . .
O O2 0.78422(15) 0.96845(10) -0.13104(6) 0.0210(2) Uani d D 1 . .
H H2O 0.746(2) 0.9237(16) -0.1782(7) 0.032 Uiso d D 1 . .
N N6 0.91194(16) 1.11695(11) 0.01014(7) 0.0157(2) Uani d D 1 . .
H H6N 0.8277(18) 1.0449(10) -0.0021(10) 0.019 Uiso d D 1 . .
N N7 0.80922(16) 1.09918(11) 0.13407(7) 0.0157(3) Uani d D 1 . .
H H7N 0.829(2) 1.1201(15) 0.1885(6) 0.019 Uiso d D 1 . .
N N8 0.68925(16) 0.98922(10) 0.09106(7) 0.0150(2) Uani d . 1 . .
N N9 0.35318(18) 0.67259(12) -0.06046(8) 0.0230(3) Uani d . 1 . .
N N10 0.34629(17) 0.72072(12) 0.11192(8) 0.0194(3) Uani d . 1 . .
C C14 0.92330(19) 1.07099(13) -0.13441(9) 0.0164(3) Uani d . 1 . .
C C15 0.9944(2) 1.09597(14) -0.20668(9) 0.0201(3) Uani d . 1 . .
H H15 0.9453 1.0394 -0.2581 0.024 Uiso calc R 1 . .
C C16 1.1376(2) 1.20380(14) -0.20400(10) 0.0212(3) Uani d . 1 . .
H H16 1.1856 1.2213 -0.2536 0.025 Uiso calc R 1 . .
C C17 1.2101(2) 1.28569(14) -0.12866(10) 0.0212(3) Uani d . 1 . .
H H17 1.3081 1.3591 -0.1271 0.025 Uiso calc R 1 . .
C C18 1.1413(2) 1.26184(14) -0.05531(9) 0.0185(3) Uani d . 1 . .
H H18 1.1926 1.3182 -0.0039 0.022 Uiso calc R 1 . .
C C19 0.99712(19) 1.15496(13) -0.05791(8) 0.0154(3) Uani d . 1 . .
C C20 0.93076(18) 1.16914(13) 0.09055(8) 0.0143(3) Uani d . 1 . .
C C21 0.57203(19) 0.92136(13) 0.12853(9) 0.0157(3) Uani d . 1 . .
C C22 0.5460(2) 0.94878(14) 0.21817(9) 0.0215(3) Uani d . 1 . .
H H22A 0.5889 1.0380 0.2386 0.032 Uiso calc R 1 . .
H H22B 0.6137 0.9122 0.2512 0.032 Uiso calc R 1 . .
H H22C 0.4185 0.9141 0.2233 0.032 Uiso calc R 1 . .
C C23 0.45390(19) 0.80368(13) 0.07433(9) 0.0158(3) Uani d . 1 . .
C C24 0.4564(2) 0.77884(14) -0.01203(9) 0.0200(3) Uani d . 1 . .
H H24 0.5342 0.8397 -0.0367 0.024 Uiso calc R 1 . .
C C25 0.2466(2) 0.58978(14) -0.02229(10) 0.0238(3) Uani d . 1 . .
H H25 0.1707 0.5126 -0.0547 0.029 Uiso calc R 1 . .
C C26 0.2442(2) 0.61369(14) 0.06273(10) 0.0227(3) Uani d . 1 . .
H H26 0.1674 0.5520 0.0872 0.027 Uiso calc R 1 . .
O O1W 0.29296(15) 0.66684(11) 0.76876(7) 0.0240(3) Uani d D 1 . .
H H1W 0.320(3) 0.6634(19) 0.8187(7) 0.036 Uiso d D 1 . .
H H2W 0.209(2) 0.6932(18) 0.7662(11) 0.036 Uiso d D 1 . .
O O2W 0.62751(16) 0.80846(11) 0.72836(7) 0.0264(3) Uani d D 1 . .
H H4W 0.5218(15) 0.7672(16) 0.7342(11) 0.040 Uiso d D 1 . .
H H3W 0.634(3) 0.8147(19) 0.6783(7) 0.040 Uiso d D 1 . .

loop_
_atom_site_aniso_label
_atom_site_aniso_U_11
_atom_site_aniso_U_22
_atom_site_aniso_U_33
_atom_site_aniso_U_12
_atom_site_aniso_U_13
_atom_site_aniso_U_23
S1 0.0241(2) 0.01728(19) 0.01090(18) -0.00349(15) 0.00142(14) -0.00018(13)
O1 0.0207(5) 0.0182(5) 0.0111(5) -0.0003(4) 0.0027(4) -0.0024(4)
N1 0.0165(6) 0.0149(6) 0.0117(6) -0.0001(5) 0.0033(5) 0.0003(5)
N2 0.0180(6) 0.0140(6) 0.0091(5) -0.0001(5) 0.0020(5) -0.0006(5)
N3 0.0156(6) 0.0141(6) 0.0125(6) 0.0027(5) 0.0002(5) 0.0000(5)
N4 0.0196(6) 0.0176(6) 0.0157(6) 0.0040(5) -0.0003(5) 0.0009(5)
N5 0.0162(6) 0.0180(6) 0.0154(6) 0.0026(5) 0.0029(5) 0.0038(5)
C1 0.0171(7) 0.0164(7) 0.0136(7) 0.0060(5) 0.0022(5) 0.0025(5)
C2 0.0243(8) 0.0221(7) 0.0125(7) 0.0089(6) 0.0043(6) 0.0033(6)
C3 0.0241(8) 0.0241(8) 0.0159(7) 0.0106(6) 0.0090(6) 0.0075(6)
C4 0.0191(7) 0.0189(7) 0.0211(7) 0.0054(6) 0.0078(6) 0.0064(6)
C5 0.0181(7) 0.0181(7) 0.0144(7) 0.0050(6) 0.0022(5) 0.0006(6)
C6 0.0175(7) 0.0168(7) 0.0113(6) 0.0070(6) 0.0043(5) 0.0033(5)
C7 0.0161(7) 0.0162(7) 0.0127(7) 0.0047(5) 0.0012(5) 0.0025(5)
C8 0.0165(7) 0.0154(7) 0.0113(6) 0.0049(5) 0.0013(5) 0.0019(5)
C9 0.0213(7) 0.0202(7) 0.0112(7) 0.0034(6) 0.0034(6) 0.0017(6)
C10 0.0138(7) 0.0158(7) 0.0140(7) 0.0048(5) 0.0017(5) 0.0033(5)
C11 0.0189(7) 0.0157(7) 0.0133(7) 0.0035(6) 0.0007(5) 0.0027(5)
C12 0.0202(7) 0.0152(7) 0.0200(7) 0.0015(6) 0.0000(6) 0.0010(6)
C13 0.0192(7) 0.0184(7) 0.0211(8) 0.0008(6) 0.0017(6) 0.0046(6)
S2 0.0241(2) 0.01506(18) 0.01128(18) -0.00166(14) 0.00061(14) 0.00055(13)
O2 0.0234(6) 0.0209(5) 0.0113(5) 0.0005(4) 0.0013(4) -0.0016(4)
N6 0.0174(6) 0.0131(6) 0.0116(6) -0.0005(5) 0.0031(5) 0.0001(5)
N7 0.0198(6) 0.0135(6) 0.0093(5) 0.0010(5) 0.0018(5) -0.0003(5)
N8 0.0170(6) 0.0118(6) 0.0135(6) 0.0026(5) 0.0008(5) 0.0004(4)
N9 0.0229(7) 0.0214(7) 0.0180(6) 0.0018(5) 0.0023(5) -0.0022(5)
N10 0.0179(6) 0.0185(6) 0.0187(6) 0.0013(5) 0.0022(5) 0.0057(5)
C14 0.0183(7) 0.0169(7) 0.0150(7) 0.0073(6) 0.0030(5) 0.0029(6)
C15 0.0251(8) 0.0255(8) 0.0117(7) 0.0116(6) 0.0033(6) 0.0032(6)
C16 0.0264(8) 0.0259(8) 0.0181(7) 0.0138(7) 0.0106(6) 0.0097(6)
C17 0.0223(8) 0.0212(7) 0.0225(8) 0.0076(6) 0.0088(6) 0.0079(6)
C18 0.0196(7) 0.0189(7) 0.0167(7) 0.0057(6) 0.0052(6) 0.0034(6)
C19 0.0187(7) 0.0182(7) 0.0110(6) 0.0079(6) 0.0037(5) 0.0035(5)
C20 0.0158(7) 0.0146(6) 0.0114(6) 0.0042(5) 0.0015(5) 0.0021(5)
C21 0.0173(7) 0.0167(7) 0.0127(7) 0.0054(6) 0.0019(5) 0.0029(5)
C22 0.0231(8) 0.0217(8) 0.0136(7) 0.0011(6) 0.0044(6) 0.0003(6)
C23 0.0150(7) 0.0160(7) 0.0153(7) 0.0040(5) 0.0018(5) 0.0027(5)
C24 0.0202(7) 0.0194(7) 0.0154(7) 0.0015(6) 0.0021(6) 0.0006(6)
C25 0.0215(8) 0.0166(7) 0.0264(8) 0.0008(6) 0.0015(6) -0.0016(6)
C26 0.0194(7) 0.0188(7) 0.0248(8) -0.0001(6) 0.0017(6) 0.0055(6)
O1W 0.0261(6) 0.0278(6) 0.0161(5) 0.0115(5) -0.0008(5) -0.0039(5)
O2W 0.0304(6) 0.0284(6) 0.0128(5) 0.0032(5) 0.0014(5) -0.0014(5)

loop_
_atom_type_symbol
_atom_type_description
_atom_type_scat_dispersion_real
_atom_type_scat_dispersion_imag
_atom_type_scat_source
C C 0.0033 0.0016 'International Tables Vol C Tables 4.2.6.8 and 6.1.1.4'
H H 0.0000 0.0000 'International Tables Vol C Tables 4.2.6.8 and 6.1.1.4'
N N 0.0061 0.0033 'International Tables Vol C Tables 4.2.6.8 and 6.1.1.4'
O O 0.0106 0.0060 'International Tables Vol C Tables 4.2.6.8 and 6.1.1.4'
S S 0.1246 0.1234 'International Tables Vol C Tables 4.2.6.8 and 6.1.1.4'

loop_
_geom_angle_atom_site_label_1
_geom_angle_atom_site_label_2
_geom_angle_atom_site_label_3
_geom_angle_site_symmetry_1
_geom_angle_site_symmetry_3
_geom_angle
_geom_angle_publ_flag
C1 O1 H1O . . 109.1(13) ?
C7 N1 C6 . . 133.34(12) ?
C7 N1 H1N . . 112.4(11) ?
C6 N1 H1N . . 114.2(11) ?
N3 N2 C7 . . 117.93(11) ?
N3 N2 H2N . . 123.7(11) ?
C7 N2 H2N . . 118.4(11) ?
C8 N3 N2 . . 120.36(12) ?
C11 N4 C12 . . 116.55(13) ?
C10 N5 C13 . . 116.46(13) ?
O1 C1 C2 . . 123.55(13) ?
O1 C1 C6 . . 116.29(12) ?
C2 C1 C6 . . 120.16(13) ?
C1 C2 C3 . . 120.07(14) ?
C1 C2 H2 . . 120.0 ?
C3 C2 H2 . . 120.0 ?
C4 C3 C2 . . 119.96(14) ?
C4 C3 H3 . . 120.0 ?
C2 C3 H3 . . 120.0 ?
C3 C4 C5 . . 120.61(14) ?
C3 C4 H4 . . 119.7 ?
C5 C4 H4 . . 119.7 ?
C6 C5 C4 . . 119.63(13) ?
C6 C5 H5 . . 120.2 ?
C4 C5 H5 . . 120.2 ?
C5 C6 C1 . . 119.56(13) ?
C5 C6 N1 . . 127.05(13) ?
C1 C6 N1 . . 113.39(12) ?
N1 C7 N2 . . 113.40(12) ?
N1 C7 S1 . . 127.44(11) ?
N2 C7 S1 . . 119.15(10) ?
N3 C8 C10 . . 114.04(12) ?
N3 C8 C9 . . 126.55(13) ?
C10 C8 C9 . . 119.37(12) ?
C8 C9 H9A . . 109.5 ?
C8 C9 H9B . . 109.5 ?
H9A C9 H9B . . 109.5 ?
C8 C9 H9C . . 109.5 ?
H9A C9 H9C . . 109.5 ?
H9B C9 H9C . . 109.5 ?
N5 C10 C11 . . 121.07(13) ?
N5 C10 C8 . . 117.13(12) ?
C11 C10 C8 . . 121.77(13) ?
N4 C11 C10 . . 122.14(13) ?
N4 C11 H11 . . 118.9 ?
C10 C11 H11 . . 118.9 ?
N4 C12 C13 . . 121.38(14) ?
N4 C12 H12 . . 119.3 ?
C13 C12 H12 . . 119.3 ?
N5 C13 C12 . . 122.38(14) ?
N5 C13 H13 . . 118.8 ?
C12 C13 H13 . . 118.8 ?
C14 O2 H2O . . 111.0(14) ?
C20 N6 C19 . . 133.48(12) ?
C20 N6 H6N . . 111.9(11) ?
C19 N6 H6N . . 114.6(11) ?
N8 N7 C20 . . 117.62(11) ?
N8 N7 H7N . . 123.7(11) ?
C20 N7 H7N . . 117.2(11) ?
C21 N8 N7 . . 120.02(12) ?
C24 N9 C25 . . 116.48(13) ?
C26 N10 C23 . . 116.37(13) ?
O2 C14 C15 . . 124.21(13) ?
O2 C14 C19 . . 115.96(12) ?
C15 C14 C19 . . 119.83(14) ?
C14 C15 C16 . . 120.11(14) ?
C14 C15 H15 . . 119.9 ?
C16 C15 H15 . . 119.9 ?
C17 C16 C15 . . 119.82(14) ?
C17 C16 H16 . . 120.1 ?
C15 C16 H16 . . 120.1 ?
C16 C17 C18 . . 120.92(15) ?
C16 C17 H17 . . 119.5 ?
C18 C17 H17 . . 119.5 ?
C19 C18 C17 . . 119.41(14) ?
C19 C18 H18 . . 120.3 ?
C17 C18 H18 . . 120.3 ?
C18 C19 N6 . . 126.65(13) ?
C18 C19 C14 . . 119.91(13) ?
N6 C19 C14 . . 113.44(12) ?
N6 C20 N7 . . 113.11(12) ?
N6 C20 S2 . . 128.34(11) ?
N7 C20 S2 . . 118.52(10) ?
N8 C21 C23 . . 113.87(12) ?
N8 C21 C22 . . 127.09(13) ?
C23 C21 C22 . . 119.03(12) ?
C21 C22 H22A . . 109.5 ?
C21 C22 H22B . . 109.5 ?
H22A C22 H22B . . 109.5 ?
C21 C22 H22C . . 109.5 ?
H22A C22 H22C . . 109.5 ?
H22B C22 H22C . . 109.5 ?
N10 C23 C24 . . 121.20(13) ?
N10 C23 C21 . . 116.94(12) ?
C24 C23 C21 . . 121.86(13) ?
N9 C24 C23 . . 121.95(14) ?
N9 C24 H24 . . 119.0 ?
C23 C24 H24 . . 119.0 ?
N9 C25 C26 . . 121.75(14) ?
N9 C25 H25 . . 119.1 ?
C26 C25 H25 . . 119.1 ?
N10 C26 C25 . . 122.24(14) ?
N10 C26 H26 . . 118.9 ?
C25 C26 H26 . . 118.9 ?
H1W O1W H2W . . 109.0(16) ?
H4W O2W H3W . . 110.5(16) ?

loop_
_geom_bond_atom_site_label_1
_geom_bond_atom_site_label_2
_geom_bond_site_symmetry_2
_geom_bond_distance
_geom_bond_publ_flag
S1 C7 . 1.6797(14) ?
O1 C1 . 1.3638(17) ?
O1 H1O . 0.834(9) ?
N1 C7 . 1.3370(18) ?
N1 C6 . 1.4087(18) ?
N1 H1N . 0.878(9) ?
N2 N3 . 1.3656(16) ?
N2 C7 . 1.3727(18) ?
N2 H2N . 0.872(9) ?
N3 C8 . 1.2837(18) ?
N4 C11 . 1.3289(18) ?
N4 C12 . 1.3471(19) ?
N5 C10 . 1.3372(18) ?
N5 C13 . 1.3425(19) ?
C1 C2 . 1.385(2) ?
C1 C6 . 1.4078(19) ?
C2 C3 . 1.389(2) ?
C2 H2 . 0.9500 ?
C3 C4 . 1.387(2) ?
C3 H3 . 0.9500 ?
C4 C5 . 1.394(2) ?
C4 H4 . 0.9500 ?
C5 C6 . 1.391(2) ?
C5 H5 . 0.9500 ?
C8 C10 . 1.4854(19) ?
C8 C9 . 1.5000(19) ?
C9 H9A . 0.9800 ?
C9 H9B . 0.9800 ?
C9 H9C . 0.9800 ?
C10 C11 . 1.4061(19) ?
C11 H11 . 0.9500 ?
C12 C13 . 1.383(2) ?
C12 H12 . 0.9500 ?
C13 H13 . 0.9500 ?
S2 C20 . 1.6799(14) ?
O2 C14 . 1.3562(18) ?
O2 H2O . 0.832(9) ?
N6 C20 . 1.3347(17) ?
N6 C19 . 1.4094(18) ?
N6 H6N . 0.871(9) ?
N7 N8 . 1.3671(16) ?
N7 C20 . 1.3782(18) ?
N7 H7N . 0.874(9) ?
N8 C21 . 1.2830(18) ?
N9 C24 . 1.3294(19) ?
N9 C25 . 1.342(2) ?
N10 C26 . 1.3379(19) ?
N10 C23 . 1.3403(18) ?
C14 C15 . 1.386(2) ?
C14 C19 . 1.4122(19) ?
C15 C16 . 1.392(2) ?
C15 H15 . 0.9500 ?
C16 C17 . 1.387(2) ?
C16 H16 . 0.9500 ?
C17 C18 . 1.392(2) ?
C17 H17 . 0.9500 ?
C18 C19 . 1.389(2) ?
C18 H18 . 0.9500 ?
C21 C23 . 1.4844(19) ?
C21 C22 . 1.4972(19) ?
C22 H22A . 0.9800 ?
C22 H22B . 0.9800 ?
C22 H22C . 0.9800 ?
C23 C24 . 1.402(2) ?
C24 H24 . 0.9500 ?
C25 C26 . 1.380(2) ?
C25 H25 . 0.9500 ?
C26 H26 . 0.9500 ?
O1W H1W . 0.845(9) ?
O1W H2W . 0.829(9) ?
O2W H4W . 0.845(9) ?
O2W H3W . 0.842(9) ?

loop_
_geom_hbond_atom_site_label_D
_geom_hbond_atom_site_label_H
_geom_hbond_atom_site_label_A
_geom_hbond_site_symmetry_A
_geom_hbond_distance_DH
_geom_hbond_distance_HA
_geom_hbond_distance_DA
_geom_hbond_angle_DHA
N1 H1n O1 . 0.878(13) 2.107(16) 2.5720(15) 112.3(12)
N1 H1n N3 . 0.878(13) 2.038(15) 2.5435(18) 115.5(13)
N6 H6n O2 . 0.871(12) 2.112(16) 2.5676(15) 111.9(12)
N6 H6n N8 . 0.871(12) 2.023(15) 2.5358(17) 116.7(13)
O1 H1o O1w . 0.833(12) 1.857(13) 2.6820(15) 170.3(16)
O2 H2o O2w 1_554 0.833(13) 1.826(14) 2.6481(16) 168.9(17)
O1w H1w N9 1_556 0.844(13) 1.962(12) 2.7958(17) 169(2)
O1w H2w S2 2_676 0.827(18) 2.822(18) 3.4648(13) 136.0(16)
O2w H3w N4 . 0.841(13) 2.021(12) 2.8547(17) 171(2)
O2w H4w O1w . 0.845(15) 2.001(16) 2.8357(18) 169.1(16)
N2 H2n S2 1_445 0.871(10) 2.667(10) 3.4802(12) 155.9(14)
N7 H7n S1 1_665 0.874(10) 2.579(10) 3.4508(12) 175.6(15)
C16 H16 N5 2_775 0.95 2.58 3.517(2) 172
C22 H22a S1 1_665 0.98 2.79 3.4454(16) 125

loop_
_geom_torsion_atom_site_label_1
_geom_torsion_atom_site_label_2
_geom_torsion_atom_site_label_3
_geom_torsion_atom_site_label_4
_geom_torsion_site_symmetry_1
_geom_torsion_site_symmetry_2
_geom_torsion_site_symmetry_3
_geom_torsion_site_symmetry_4
_geom_torsion
_geom_torsion_publ_flag
C7 N2 N3 C8 . . . . 179.84(13) ?
O1 C1 C2 C3 . . . . -179.12(13) ?
C6 C1 C2 C3 . . . . 0.9(2) ?
C1 C2 C3 C4 . . . . -0.1(2) ?
C2 C3 C4 C5 . . . . -0.6(2) ?
C3 C4 C5 C6 . . . . 0.4(2) ?
C4 C5 C6 C1 . . . . 0.4(2) ?
C4 C5 C6 N1 . . . . 179.51(14) ?
O1 C1 C6 C5 . . . . 178.95(13) ?
C2 C1 C6 C5 . . . . -1.1(2) ?
O1 C1 C6 N1 . . . . -0.25(18) ?
C2 C1 C6 N1 . . . . 179.70(13) ?
C7 N1 C6 C5 . . . . -2.7(3) ?
C7 N1 C6 C1 . . . . 176.41(15) ?
C6 N1 C7 N2 . . . . -179.14(14) ?
C6 N1 C7 S1 . . . . 0.5(2) ?
N3 N2 C7 N1 . . . . 1.30(19) ?
N3 N2 C7 S1 . . . . -178.38(10) ?
N2 N3 C8 C10 . . . . 177.27(12) ?
N2 N3 C8 C9 . . . . -0.6(2) ?
C13 N5 C10 C11 . . . . -0.9(2) ?
C13 N5 C10 C8 . . . . 177.13(13) ?
N3 C8 C10 N5 . . . . -172.44(13) ?
C9 C8 C10 N5 . . . . 5.6(2) ?
N3 C8 C10 C11 . . . . 5.6(2) ?
C9 C8 C10 C11 . . . . -176.37(13) ?
C12 N4 C11 C10 . . . . 0.2(2) ?
N5 C10 C11 N4 . . . . 0.4(2) ?
C8 C10 C11 N4 . . . . -177.57(13) ?
C11 N4 C12 C13 . . . . -0.3(2) ?
C10 N5 C13 C12 . . . . 0.9(2) ?
N4 C12 C13 N5 . . . . -0.2(2) ?
C20 N7 N8 C21 . . . . -179.19(13) ?
O2 C14 C15 C16 . . . . -179.93(14) ?
C19 C14 C15 C16 . . . . -0.3(2) ?
C14 C15 C16 C17 . . . . 0.6(2) ?
C15 C16 C17 C18 . . . . -0.1(2) ?
C16 C17 C18 C19 . . . . -0.6(2) ?
C17 C18 C19 N6 . . . . 179.92(14) ?
C17 C18 C19 C14 . . . . 0.8(2) ?
C20 N6 C19 C18 . . . . 5.0(3) ?
C20 N6 C19 C14 . . . . -175.84(15) ?
O2 C14 C19 C18 . . . . 179.25(13) ?
C15 C14 C19 C18 . . . . -0.4(2) ?
O2 C14 C19 N6 . . . . 0.05(18) ?
C15 C14 C19 N6 . . . . -179.61(13) ?
C19 N6 C20 N7 . . . . 176.62(14) ?
C19 N6 C20 S2 . . . . -1.4(2) ?
N8 N7 C20 N6 . . . . 0.04(18) ?
N8 N7 C20 S2 . . . . 178.23(10) ?
N7 N8 C21 C23 . . . . -178.68(12) ?
N7 N8 C21 C22 . . . . 0.9(2) ?
C26 N10 C23 C24 . . . . 0.7(2) ?
C26 N10 C23 C21 . . . . -178.17(13) ?
N8 C21 C23 N10 . . . . 170.53(13) ?
C22 C21 C23 N10 . . . . -9.1(2) ?
N8 C21 C23 C24 . . . . -8.3(2) ?
C22 C21 C23 C24 . . . . 172.12(14) ?
C25 N9 C24 C23 . . . . -0.3(2) ?
N10 C23 C24 N9 . . . . -0.1(2) ?
C21 C23 C24 N9 . . . . 178.71(14) ?
C24 N9 C25 C26 . . . . 0.0(2) ?
C23 N10 C26 C25 . . . . -0.9(2) ?
N9 C25 C26 N10 . . . . 0.6(3) ?
